data_1515419
loop_
_publ_author_name
'Laskowski, Carl A.'
'Hillhouse, Gregory L.'

_publ_section_title
;
 Synthesis and carbene-transfer reactivity of dimeric nickel carbene
 cations supported by N-heterocyclic carbene ligands
;
_journal_issue 2
_journal_name_full 'Chemical Science'
_journal_page_first 321
_journal_paper_doi 10.1039/c0sc00464b
_journal_volume 2
_journal_year 2011
_chemical_formula_sum 'C88 H84 B Cl F24 N4 Ni2 O2'
_chemical_formula_weight 1849.27
_chemical_name_systematic
;
?
;
_space_group_IT_number 2
_symmetry_cell_setting triclinic
_symmetry_space_group_name_Hall '-P 1'
_symmetry_space_group_name_H-M 'P -1'
_atom_sites_solution_hydrogens geom
_atom_sites_solution_primary direct
_atom_sites_solution_secondary difmap
_audit_creation_method SHELXL-97
_cell_angle_alpha 106.6720(10)
_cell_angle_beta 104.999(2)
_cell_angle_gamma 91.050(2)
_cell_formula_units_Z 2
_cell_length_a 12.5310(11)
_cell_length_b 17.5339(15)
_cell_length_c 21.5138(18)
_cell_measurement_temperature 100(2)
_cell_volume 4352.0(6)
_computing_cell_refinement 'Bruker SAINT'
_computing_data_collection 'Bruker APEX2'
_computing_data_reduction 'Bruker SAINT'
_computing_molecular_graphics 'Bruker SHELXTL'
_computing_publication_material 'Bruker SHELXTL'
_computing_structure_refinement 'SHELXL-97 (Sheldrick, 2008)'
_computing_structure_solution 'SHELXS-97 (Sheldrick, 2008)'
_diffrn_ambient_temperature 100(2)
_diffrn_measured_fraction_theta_full 0.998
_diffrn_measured_fraction_theta_max 0.998
_diffrn_measurement_device_type 'Bruker APEX-II CCD'
_diffrn_measurement_method '\f and \w scans'
_diffrn_radiation_monochromator graphite
_diffrn_radiation_source 'fine-focus sealed tube'
_diffrn_radiation_type MoK\a
_diffrn_radiation_wavelength 0.71073
_diffrn_reflns_av_R_equivalents 0.0549
_diffrn_reflns_av_sigmaI/netI 0.0683
_diffrn_reflns_limit_h_max 14
_diffrn_reflns_limit_h_min -14
_diffrn_reflns_limit_k_max 20
_diffrn_reflns_limit_k_min -20
_diffrn_reflns_limit_l_max 25
_diffrn_reflns_limit_l_min -25
_diffrn_reflns_number 42603
_diffrn_reflns_theta_full 25.00
_diffrn_reflns_theta_max 25.00
_diffrn_reflns_theta_min 1.69
_exptl_absorpt_coefficient_mu 0.564
_exptl_absorpt_correction_T_max 0.8956
_exptl_absorpt_correction_T_min 0.7284
_exptl_absorpt_correction_type psi-scan
_exptl_absorpt_process_details 'Norton et. al.'
_exptl_crystal_colour blue
_exptl_crystal_density_diffrn 1.411
_exptl_crystal_density_method 'not measured'
_exptl_crystal_description brick
_exptl_crystal_F_000 1900
_exptl_crystal_size_max 0.60
_exptl_crystal_size_mid 0.20
_exptl_crystal_size_min 0.20
_refine_diff_density_max 0.995
_refine_diff_density_min -0.657
_refine_diff_density_rms 0.066
_refine_ls_extinction_method none
_refine_ls_goodness_of_fit_ref 0.952
_refine_ls_hydrogen_treatment constr
_refine_ls_matrix_type full
_refine_ls_number_parameters 1115
_refine_ls_number_reflns 15284
_refine_ls_number_restraints 0
_refine_ls_restrained_S_all 0.952
_refine_ls_R_factor_all 0.0619
_refine_ls_R_factor_gt 0.0464
_refine_ls_shift/su_max 0.001
_refine_ls_shift/su_mean 0.000
_refine_ls_structure_factor_coef Fsqd
_refine_ls_weighting_details 'calc w=1/[\s^2^(Fo^2^)+(0.0509P)^2^+0.0000P] where P=(Fo^2^+2Fc^2^)/3'
_refine_ls_weighting_scheme calc
_refine_ls_wR_factor_gt 0.1012
_refine_ls_wR_factor_ref 0.1064
_reflns_number_gt 11728
_reflns_number_total 15284
_reflns_threshold_expression >2sigma(I)
_cod_data_source_file c0sc00464b.txt
_cod_data_source_block 8
_cod_depositor_comments
;
The following automatic conversions were performed:

'_symmetry_cell_setting' value 'Triclinic' changed to 'triclinic'
according to
/usr/data/users/saulius/automatic-downloads/retrospective/RSC/lib/dictionaries/cif_core.dic
dictionary named 'cif_core.dic' version 2.4.2 from 2011-04-26.

Automatic conversion script
Id: cif_fix_values 2281 2013-09-26 08:29:07Z andrius 
;
_cod_original_sg_symbol_H-M P-1
_cod_database_code 1515419

loop_
_symmetry_equiv_pos_as_xyz
'x, y, z'
'-x, -y, -z'

loop_
_atom_site_label
_atom_site_type_symbol
_atom_site_fract_x
_atom_site_fract_y
_atom_site_fract_z
_atom_site_U_iso_or_equiv
_atom_site_adp_type
_atom_site_occupancy
_atom_site_symmetry_multiplicity
_atom_site_calc_flag
_atom_site_refinement_flags
Ni1 Ni 0.40652(3) 0.29038(2) 0.338210(17) 0.01698(10) Uani 1 1 d .
Ni2 Ni 0.41845(3) 0.30539(2) 0.228189(17) 0.01771(10) Uani 1 1 d .
Cl1 Cl 0.45772(6) 0.20372(4) 0.26268(3) 0.02461(17) Uani 1 1 d .
N3 N 0.48474(17) 0.22505(13) 0.10269(11) 0.0169(5) Uani 1 1 d .
N2 N 0.48088(17) 0.19145(12) 0.43089(11) 0.0165(5) Uani 1 1 d .
N1 N 0.33466(17) 0.24697(12) 0.44639(10) 0.0157(5) Uani 1 1 d .
C13 C 0.0620(2) 0.31286(18) 0.37778(15) 0.0275(7) Uani 1 1 d .
H13A H 0.0001 0.2968 0.3389 0.033 Uiso 1 1 calc R
C11 C 0.2399(2) 0.29261(16) 0.44071(13) 0.0183(6) Uani 1 1 d .
C12 C 0.1501(2) 0.26506(17) 0.38309(14) 0.0218(6) Uani 1 1 d .
C16 C 0.2424(2) 0.36231(16) 0.49382(14) 0.0204(6) Uani 1 1 d .
C14 C 0.0633(2) 0.38242(18) 0.42767(16) 0.0292(7) Uani 1 1 d .
H14A H 0.0032 0.4144 0.4225 0.035 Uiso 1 1 calc R
C15 C 0.1511(2) 0.40628(17) 0.48521(15) 0.0240(7) Uani 1 1 d .
H15A H 0.1493 0.4538 0.5198 0.029 Uiso 1 1 calc R
C24 C 0.7560(2) 0.10642(18) 0.36646(15) 0.0269(7) Uani 1 1 d .
H24A H 0.8185 0.0867 0.3521 0.032 Uiso 1 1 calc R
C21 C 0.5754(2) 0.16346(16) 0.40693(13) 0.0185(6) Uani 1 1 d .
C25 C 0.6597(2) 0.05686(18) 0.34776(14) 0.0249(7) Uani 1 1 d .
H25A H 0.6571 0.0028 0.3213 0.030 Uiso 1 1 calc R
C22 C 0.6725(2) 0.21544(16) 0.42786(13) 0.0208(6) Uani 1 1 d .
C26 C 0.5660(2) 0.08402(16) 0.36671(13) 0.0199(6) Uani 1 1 d .
C23 C 0.7627(2) 0.18530(18) 0.40616(14) 0.0250(7) Uani 1 1 d .
H23A H 0.8298 0.2190 0.4186 0.030 Uiso 1 1 calc R
C6 C 0.4244(2) 0.29308(16) 0.03191(13) 0.0212(6) Uani 1 1 d .
H6A H 0.4069 0.3114 -0.0067 0.025 Uiso 1 1 calc R
C2 C 0.4340(2) 0.28457(15) 0.13672(13) 0.0156(6) Uani 1 1 d .
C4 C 0.4521(2) 0.16694(16) 0.48072(13) 0.0191(6) Uani 1 1 d .
H4A H 0.4904 0.1326 0.5040 0.023 Uiso 1 1 calc R
C3 C 0.3604(2) 0.20059(15) 0.48995(13) 0.0183(6) Uani 1 1 d .
H3A H 0.3205 0.1941 0.5204 0.022 Uiso 1 1 calc R
C5 C 0.4803(2) 0.23036(16) 0.03897(13) 0.0208(6) Uani 1 1 d .
H5A H 0.5110 0.1961 0.0066 0.025 Uiso 1 1 calc R
C1 C 0.4086(2) 0.24131(15) 0.40878(13) 0.0162(6) Uani 1 1 d .
C161 C 0.3390(2) 0.38870(17) 0.55740(14) 0.0241(7) Uani 1 1 d .
H16A H 0.3641 0.3393 0.5688 0.029 Uiso 1 1 calc R
C162 C 0.4380(3) 0.43061(19) 0.54684(15) 0.0359(8) Uani 1 1 d .
H16B H 0.4602 0.3954 0.5089 0.054 Uiso 1 1 calc R
H16C H 0.5002 0.4428 0.5878 0.054 Uiso 1 1 calc R
H16D H 0.4170 0.4804 0.5371 0.054 Uiso 1 1 calc R
C222 C 0.7174(3) 0.2986(2) 0.54882(16) 0.0444(9) Uani 1 1 d .
H22A H 0.6646 0.2621 0.5558 0.067 Uiso 1 1 calc R
H22B H 0.7190 0.3526 0.5790 0.067 Uiso 1 1 calc R
H22C H 0.7917 0.2803 0.5586 0.067 Uiso 1 1 calc R
C221 C 0.6817(2) 0.29963(17) 0.47552(15) 0.0259(7) Uani 1 1 d .
H22D H 0.6060 0.3186 0.4672 0.031 Uiso 1 1 calc R
C34 C 0.6250(2) 0.04572(16) 0.17942(14) 0.0210(6) Uani 1 1 d .
H34A H 0.6554 0.0059 0.1988 0.025 Uiso 1 1 calc R
C35 C 0.5183(2) 0.03112(16) 0.13673(13) 0.0211(6) Uani 1 1 d .
H35A H 0.4774 -0.0193 0.1260 0.025 Uiso 1 1 calc R
C36 C 0.4702(2) 0.08931(16) 0.10932(13) 0.0185(6) Uani 1 1 d .
C31 C 0.5350(2) 0.16203(16) 0.12751(13) 0.0180(6) Uani 1 1 d .
C33 C 0.6877(2) 0.11707(16) 0.19415(14) 0.0222(7) Uani 1 1 d .
H33A H 0.7618 0.1252 0.2223 0.027 Uiso 1 1 calc R
C32 C 0.6437(2) 0.17777(16) 0.16815(14) 0.0202(6) Uani 1 1 d .
C361 C 0.3517(2) 0.07285(16) 0.06293(14) 0.0208(6) Uani 1 1 d .
H36A H 0.3371 0.1183 0.0435 0.025 Uiso 1 1 calc R
C321 C 0.7128(2) 0.25644(17) 0.18554(15) 0.0270(7) Uani 1 1 d .
H32A H 0.6681 0.2902 0.1602 0.032 Uiso 1 1 calc R
C322 C 0.8196(3) 0.24404(19) 0.16332(18) 0.0402(9) Uani 1 1 d .
H32B H 0.8006 0.2183 0.1145 0.060 Uiso 1 1 calc R
H32C H 0.8642 0.2100 0.1866 0.060 Uiso 1 1 calc R
H32D H 0.8621 0.2960 0.1747 0.060 Uiso 1 1 calc R
C121 C 0.1438(2) 0.18715(18) 0.32793(14) 0.0264(7) Uani 1 1 d .
H12A H 0.2128 0.1611 0.3411 0.032 Uiso 1 1 calc R
C122 C 0.0442(3) 0.13010(19) 0.32086(15) 0.0362(8) Uani 1 1 d .
H12B H 0.0495 0.1208 0.3643 0.054 Uiso 1 1 calc R
H12C H 0.0440 0.0791 0.2867 0.054 Uiso 1 1 calc R
H12D H -0.0247 0.1540 0.3070 0.054 Uiso 1 1 calc R
N4 N 0.39733(18) 0.32582(13) 0.09148(11) 0.0168(5) Uani 1 1 d .
C41 C 0.3324(2) 0.39342(16) 0.10263(13) 0.0181(6) Uani 1 1 d .
C43 C 0.1612(2) 0.44374(17) 0.11143(14) 0.0265(7) Uani 1 1 d .
H43A H 0.0849 0.4359 0.1092 0.032 Uiso 1 1 calc R
C42 C 0.2205(2) 0.37783(16) 0.09760(13) 0.0212(6) Uani 1 1 d .
C46 C 0.3845(2) 0.46956(16) 0.11653(13) 0.0196(6) Uani 1 1 d .
C45 C 0.3204(2) 0.53294(17) 0.13030(14) 0.0252(7) Uani 1 1 d .
H45A H 0.3529 0.5862 0.1413 0.030 Uiso 1 1 calc R
C461 C 0.5051(2) 0.48353(16) 0.11785(14) 0.0242(7) Uani 1 1 d .
H46A H 0.5215 0.4366 0.0835 0.029 Uiso 1 1 calc R
C462 C 0.5837(3) 0.4875(2) 0.18662(16) 0.0388(8) Uani 1 1 d .
H46B H 0.5714 0.4377 0.1970 0.058 Uiso 1 1 calc R
H46C H 0.5693 0.5328 0.2215 0.058 Uiso 1 1 calc R
H46D H 0.6608 0.4946 0.1853 0.058 Uiso 1 1 calc R
C463 C 0.5285(3) 0.55848(18) 0.09883(18) 0.0411(9) Uani 1 1 d .
H46E H 0.6032 0.5598 0.0926 0.062 Uiso 1 1 calc R
H46F H 0.5237 0.6062 0.1350 0.062 Uiso 1 1 calc R
H46G H 0.4737 0.5576 0.0568 0.062 Uiso 1 1 calc R
C421 C 0.1625(2) 0.29361(17) 0.07405(15) 0.0258(7) Uani 1 1 d .
H42A H 0.2208 0.2559 0.0792 0.031 Uiso 1 1 calc R
C422 C 0.0844(3) 0.2828(2) 0.11518(18) 0.0554(11) Uani 1 1 d .
H42B H 0.1246 0.3002 0.1633 0.083 Uiso 1 1 calc R
H42C H 0.0563 0.2262 0.1016 0.083 Uiso 1 1 calc R
H42D H 0.0220 0.3149 0.1072 0.083 Uiso 1 1 calc R
C323 C 0.7390(3) 0.30158(19) 0.26101(16) 0.0404(9) Uani 1 1 d .
H32E H 0.6695 0.3097 0.2738 0.061 Uiso 1 1 calc R
H32F H 0.7799 0.3536 0.2703 0.061 Uiso 1 1 calc R
H32G H 0.7842 0.2703 0.2871 0.061 Uiso 1 1 calc R
C362 C 0.3365(3) -0.00382(18) 0.00445(15) 0.0350(8) Uani 1 1 d .
H36B H 0.3882 0.0004 -0.0219 0.053 Uiso 1 1 calc R
H36C H 0.2601 -0.0118 -0.0245 0.053 Uiso 1 1 calc R
H36D H 0.3514 -0.0493 0.0222 0.053 Uiso 1 1 calc R
C223 C 0.7596(3) 0.3595(2) 0.46504(18) 0.0486(10) Uani 1 1 d .
H22E H 0.7384 0.3579 0.4175 0.073 Uiso 1 1 calc R
H22F H 0.8360 0.3457 0.4775 0.073 Uiso 1 1 calc R
H22G H 0.7545 0.4134 0.4933 0.073 Uiso 1 1 calc R
C261 C 0.4604(2) 0.02734(16) 0.34472(14) 0.0232(7) Uani 1 1 d .
H26A H 0.4023 0.0579 0.3623 0.028 Uiso 1 1 calc R
C262 C 0.4156(3) -0.0062(2) 0.26747(16) 0.0419(9) Uani 1 1 d .
H26B H 0.4029 0.0381 0.2481 0.063 Uiso 1 1 calc R
H26C H 0.3455 -0.0397 0.2558 0.063 Uiso 1 1 calc R
H26D H 0.4698 -0.0385 0.2493 0.063 Uiso 1 1 calc R
C123 C 0.1385(3) 0.20160(19) 0.26023(14) 0.0340(8) Uani 1 1 d .
H12E H 0.2028 0.2379 0.2656 0.051 Uiso 1 1 calc R
H12F H 0.0701 0.2256 0.2455 0.051 Uiso 1 1 calc R
H12G H 0.1390 0.1505 0.2264 0.051 Uiso 1 1 calc R
C163 C 0.3074(3) 0.44255(19) 0.61853(15) 0.0375(8) Uani 1 1 d .
H16E H 0.2429 0.4164 0.6248 0.056 Uiso 1 1 calc R
H16F H 0.2892 0.4938 0.6109 0.056 Uiso 1 1 calc R
H16G H 0.3700 0.4518 0.6590 0.056 Uiso 1 1 calc R
C51 C 0.3573(2) 0.38300(18) 0.37014(14) 0.0208(6) Uani 1 1 d .
C52 C 0.3852(2) 0.40457(19) 0.24953(14) 0.0260(7) Uani 1 1 d .
O51 O 0.32506(17) 0.44236(12) 0.39075(10) 0.0291(5) Uani 1 1 d .
O52 O 0.3687(2) 0.47035(12) 0.26568(10) 0.0391(6) Uani 1 1 d .
B1 B 0.9416(3) 0.24656(18) 0.76174(16) 0.0183(7) Uani 1 1 d .
C64 C 0.9275(2) 0.11614(17) 0.54707(14) 0.0244(7) Uani 1 1 d .
H64A H 0.9255 0.0879 0.5019 0.029 Uiso 1 1 calc R
C63 C 1.0004(2) 0.18338(17) 0.58275(14) 0.0225(7) Uani 1 1 d .
C61 C 0.9311(2) 0.20209(15) 0.68198(13) 0.0167(6) Uani 1 1 d .
C66 C 0.8592(2) 0.13318(16) 0.64459(14) 0.0203(6) Uani 1 1 d .
H66A H 0.8097 0.1145 0.6650 0.024 Uiso 1 1 calc R
C62 C 1.0019(2) 0.22507(16) 0.64871(14) 0.0209(6) Uani 1 1 d .
H62A H 1.0534 0.2712 0.6720 0.025 Uiso 1 1 calc R
C65 C 0.8570(2) 0.09072(16) 0.57891(14) 0.0232(7) Uani 1 1 d .
C71 C 0.9903(2) 0.34071(16) 0.78451(13) 0.0172(6) Uani 1 1 d .
C73 C 0.9990(2) 0.46700(16) 0.75832(14) 0.0216(6) Uani 1 1 d .
C72 C 0.9591(2) 0.38776(16) 0.74087(14) 0.0195(6) Uani 1 1 d .
H72A H 0.9085 0.3640 0.6977 0.023 Uiso 1 1 calc R
C81 C 0.8210(2) 0.24697(15) 0.77836(13) 0.0161(6) Uani 1 1 d .
C82 C 0.7240(2) 0.25549(15) 0.73261(13) 0.0186(6) Uani 1 1 d .
H82A H 0.7278 0.2586 0.6899 0.022 Uiso 1 1 calc R
C86 C 0.8101(2) 0.24529(15) 0.84125(13) 0.0170(6) Uani 1 1 d .
H86A H 0.8748 0.2429 0.8751 0.020 Uiso 1 1 calc R
C85 C 0.7086(2) 0.24703(15) 0.85589(13) 0.0174(6) Uani 1 1 d .
C83 C 0.6215(2) 0.25958(15) 0.74701(13) 0.0185(6) Uani 1 1 d .
C84 C 0.6131(2) 0.25376(15) 0.80870(13) 0.0184(6) Uani 1 1 d .
H84A H 0.5432 0.2544 0.8183 0.022 Uiso 1 1 calc R
C851 C 0.6999(2) 0.24025(17) 0.92213(14) 0.0237(7) Uani 1 1 d .
F851 F 0.79566(14) 0.25973(12) 0.97016(8) 0.0435(5) Uani 1 1 d .
F852 F 0.62751(15) 0.28682(11) 0.94607(9) 0.0429(5) Uani 1 1 d .
C651 C 0.7764(3) 0.01904(19) 0.54261(17) 0.0377(8) Uani 1 1 d .
F651 F 0.79704(19) -0.02643(12) 0.48651(10) 0.0663(7) Uani 1 1 d .
F653 F 0.77042(17) -0.02797(11) 0.58077(10) 0.0527(6) Uani 1 1 d .
F652 F 0.67262(17) 0.03857(13) 0.52209(11) 0.0649(7) Uani 1 1 d .
C631 C 1.0747(3) 0.2158(2) 0.55067(16) 0.0359(8) Uani 1 1 d .
F631 F 1.07437(19) 0.16824(13) 0.49025(10) 0.0655(7) Uani 1 1 d .
F632 F 1.17942(16) 0.23010(14) 0.58710(10) 0.0598(6) Uani 1 1 d .
F633 F 1.0457(2) 0.28533(14) 0.54140(14) 0.0782(8) Uani 1 1 d .
C91 C 1.0275(2) 0.19489(15) 0.80072(13) 0.0160(6) Uani 1 1 d .
C93 C 1.2168(2) 0.16132(15) 0.83855(13) 0.0171(6) Uani 1 1 d .
C92 C 1.1416(2) 0.20746(16) 0.80987(13) 0.0178(6) Uani 1 1 d .
H92A H 1.1688 0.2490 0.7960 0.021 Uiso 1 1 calc R
C95 C 1.0683(2) 0.08563(15) 0.84983(13) 0.0177(6) Uani 1 1 d .
C96 C 0.9933(2) 0.13077(15) 0.82023(13) 0.0178(6) Uani 1 1 d .
H96A H 0.9162 0.1179 0.8129 0.021 Uiso 1 1 calc R
C731 C 0.9677(3) 0.51246(18) 0.70893(16) 0.0328(8) Uani 1 1 d .
F732 F 0.8911(2) 0.47870(13) 0.65552(12) 0.0920(10) Uani 1 1 d .
F731 F 0.9407(4) 0.58235(16) 0.73352(13) 0.1535(18) Uani 1 1 d .
C74 C 1.0723(2) 0.50413(16) 0.82148(14) 0.0216(6) Uani 1 1 d .
H74A H 1.1020 0.5582 0.8334 0.026 Uiso 1 1 calc R
C76 C 1.0608(2) 0.38079(16) 0.84808(13) 0.0188(6) Uani 1 1 d .
H76A H 1.0821 0.3522 0.8800 0.023 Uiso 1 1 calc R
C75 C 1.1010(2) 0.46035(16) 0.86654(13) 0.0195(6) Uani 1 1 d .
C751 C 1.1728(2) 0.50123(18) 0.93592(15) 0.0274(7) Uani 1 1 d .
C831 C 0.5229(2) 0.27465(18) 0.69761(15) 0.0260(7) Uani 1 1 d .
F833 F 0.51216(17) 0.23137(13) 0.63530(9) 0.0605(6) Uani 1 1 d .
F831 F 0.52736(19) 0.34889(12) 0.69638(12) 0.0836(9) Uani 1 1 d .
F832 F 0.42933(16) 0.2614(2) 0.70995(12) 0.1030(11) Uani 1 1 d .
F853 F 0.66431(17) 0.16600(11) 0.91737(9) 0.0490(5) Uani 1 1 d .
C44 C 0.2108(3) 0.52004(17) 0.12835(14) 0.0276(7) Uani 1 1 d .
H44A H 0.1691 0.5643 0.1388 0.033 Uiso 1 1 calc R
C423 C 0.0988(3) 0.27113(19) -0.00037(16) 0.0445(9) Uani 1 1 d .
H42E H 0.1505 0.2743 -0.0271 0.067 Uiso 1 1 calc R
H42F H 0.0424 0.3082 -0.0069 0.067 Uiso 1 1 calc R
H42G H 0.0627 0.2164 -0.0150 0.067 Uiso 1 1 calc R
C363 C 0.2673(3) 0.0696(2) 0.10214(16) 0.0461(10) Uani 1 1 d .
H36E H 0.1921 0.0609 0.0716 0.069 Uiso 1 1 calc R
H36F H 0.2757 0.1202 0.1382 0.069 Uiso 1 1 calc R
H36G H 0.2799 0.0255 0.1219 0.069 Uiso 1 1 calc R
C951 C 1.0281(2) 0.02141(17) 0.87387(14) 0.0241(7) Uani 1 1 d .
F951 F 1.08066(13) -0.04492(9) 0.86028(9) 0.0328(4) Uani 1 1 d .
F952 F 0.92005(13) -0.00189(10) 0.84611(10) 0.0384(5) Uani 1 1 d .
F953 F 1.04449(16) 0.04498(10) 0.94109(9) 0.0443(5) Uani 1 1 d .
C94 C 1.1814(2) 0.10061(15) 0.85970(13) 0.0190(6) Uani 1 1 d .
H94A H 1.2328 0.0700 0.8804 0.023 Uiso 1 1 calc R
C931 C 1.3362(2) 0.17709(16) 0.84291(14) 0.0214(6) Uani 1 1 d .
F933 F 1.40492(12) 0.14558(9) 0.88628(8) 0.0282(4) Uani 1 1 d .
F932 F 1.35806(13) 0.14596(10) 0.78298(8) 0.0305(4) Uani 1 1 d .
F931 F 1.37055(13) 0.25556(9) 0.86289(8) 0.0289(4) Uani 1 1 d .
F751 F 1.22849(14) 0.45026(10) 0.96536(8) 0.0336(4) Uani 1 1 d .
F752 F 1.11535(15) 0.54052(11) 0.97738(9) 0.0469(5) Uani 1 1 d .
F753 F 1.25064(15) 0.55600(10) 0.93701(9) 0.0420(5) Uani 1 1 d .
F733 F 1.0504(2) 0.5294(2) 0.68726(17) 0.1358(16) Uani 1 1 d .
C263 C 0.4794(3) -0.04221(19) 0.37424(18) 0.0442(9) Uani 1 1 d .
H26E H 0.5055 -0.0214 0.4236 0.066 Uiso 1 1 calc R
H26F H 0.5354 -0.0735 0.3571 0.066 Uiso 1 1 calc R
H26G H 0.4096 -0.0765 0.3610 0.066 Uiso 1 1 calc R

loop_
_atom_site_aniso_label
_atom_site_aniso_U_11
_atom_site_aniso_U_22
_atom_site_aniso_U_33
_atom_site_aniso_U_23
_atom_site_aniso_U_13
_atom_site_aniso_U_12
Ni1 0.0192(2) 0.0200(2) 0.01388(19) 0.00705(15) 0.00606(15) 0.00301(15)
Ni2 0.0216(2) 0.0201(2) 0.01414(19) 0.00737(15) 0.00685(15) 0.00449(15)
Cl1 0.0370(4) 0.0246(4) 0.0190(4) 0.0110(3) 0.0137(3) 0.0131(3)
N3 0.0184(12) 0.0190(12) 0.0157(12) 0.0071(10) 0.0067(10) 0.0036(10)
N2 0.0182(12) 0.0180(12) 0.0158(12) 0.0070(10) 0.0068(10) 0.0037(10)
N1 0.0174(12) 0.0198(12) 0.0112(11) 0.0061(10) 0.0045(10) 0.0016(10)
C13 0.0186(16) 0.042(2) 0.0249(17) 0.0187(15) 0.0022(13) 0.0011(14)
C11 0.0169(15) 0.0245(16) 0.0197(15) 0.0133(13) 0.0082(12) 0.0049(12)
C12 0.0194(16) 0.0293(17) 0.0197(15) 0.0112(13) 0.0066(13) -0.0015(13)
C16 0.0271(16) 0.0207(15) 0.0194(15) 0.0114(13) 0.0109(13) 0.0030(13)
C14 0.0257(17) 0.0382(19) 0.0370(19) 0.0242(16) 0.0163(15) 0.0123(14)
C15 0.0286(17) 0.0259(16) 0.0261(17) 0.0135(14) 0.0161(14) 0.0057(13)
C24 0.0232(17) 0.0366(19) 0.0281(17) 0.0146(15) 0.0134(14) 0.0110(14)
C21 0.0188(15) 0.0263(16) 0.0149(14) 0.0118(13) 0.0057(12) 0.0068(12)
C25 0.0310(18) 0.0278(17) 0.0205(16) 0.0109(13) 0.0104(14) 0.0099(14)
C22 0.0208(16) 0.0282(16) 0.0169(15) 0.0131(13) 0.0040(12) 0.0038(13)
C26 0.0234(16) 0.0244(16) 0.0162(15) 0.0112(13) 0.0070(12) 0.0058(12)
C23 0.0180(15) 0.0347(18) 0.0248(16) 0.0144(14) 0.0043(13) 0.0003(13)
C6 0.0286(17) 0.0241(16) 0.0152(15) 0.0081(13) 0.0107(13) 0.0047(13)
C2 0.0140(14) 0.0169(14) 0.0174(14) 0.0068(12) 0.0050(12) 0.0011(11)
C4 0.0247(16) 0.0207(15) 0.0148(14) 0.0098(12) 0.0049(12) 0.0038(12)
C3 0.0223(16) 0.0215(15) 0.0126(14) 0.0079(12) 0.0049(12) -0.0011(12)
C5 0.0256(16) 0.0240(16) 0.0170(15) 0.0071(13) 0.0118(13) 0.0065(13)
C1 0.0145(14) 0.0179(15) 0.0141(14) 0.0027(12) 0.0029(12) -0.0016(11)
C161 0.0312(17) 0.0227(16) 0.0178(15) 0.0060(13) 0.0055(13) 0.0056(13)
C162 0.0335(19) 0.041(2) 0.0241(18) 0.0030(15) 0.0005(15) -0.0058(15)
C222 0.062(2) 0.036(2) 0.0280(19) 0.0032(16) 0.0066(17) -0.0055(18)
C221 0.0207(16) 0.0269(17) 0.0282(17) 0.0089(14) 0.0031(13) 0.0015(13)
C34 0.0262(17) 0.0200(15) 0.0216(16) 0.0091(13) 0.0109(13) 0.0111(13)
C35 0.0256(16) 0.0196(15) 0.0202(15) 0.0041(12) 0.0121(13) 0.0052(12)
C36 0.0214(15) 0.0188(15) 0.0185(15) 0.0058(12) 0.0108(12) 0.0062(12)
C31 0.0218(16) 0.0199(15) 0.0159(14) 0.0073(12) 0.0091(12) 0.0090(12)
C33 0.0182(15) 0.0305(17) 0.0192(15) 0.0083(13) 0.0064(12) 0.0075(13)
C32 0.0213(16) 0.0216(16) 0.0215(15) 0.0068(13) 0.0114(13) 0.0067(12)
C361 0.0204(15) 0.0218(15) 0.0223(16) 0.0092(13) 0.0065(13) 0.0045(12)
C321 0.0228(17) 0.0265(17) 0.0312(18) 0.0106(14) 0.0047(14) 0.0032(13)
C322 0.0330(19) 0.037(2) 0.056(2) 0.0160(18) 0.0191(17) -0.0022(15)
C121 0.0229(16) 0.0356(18) 0.0180(16) 0.0072(14) 0.0022(13) -0.0022(14)
C122 0.040(2) 0.042(2) 0.0226(17) 0.0094(15) 0.0033(15) -0.0095(16)
N4 0.0202(13) 0.0191(12) 0.0140(12) 0.0075(10) 0.0066(10) 0.0050(10)
C41 0.0267(16) 0.0192(15) 0.0104(14) 0.0069(12) 0.0056(12) 0.0083(12)
C43 0.0225(16) 0.0346(18) 0.0273(17) 0.0131(14) 0.0108(14) 0.0105(14)
C42 0.0242(16) 0.0260(16) 0.0154(15) 0.0094(13) 0.0054(12) 0.0042(13)
C46 0.0276(16) 0.0202(15) 0.0120(14) 0.0062(12) 0.0057(12) 0.0033(13)
C45 0.0372(19) 0.0195(16) 0.0187(16) 0.0054(13) 0.0078(14) 0.0032(14)
C461 0.0301(17) 0.0188(15) 0.0226(16) 0.0047(13) 0.0073(13) -0.0002(13)
C462 0.0287(19) 0.051(2) 0.0326(19) 0.0111(17) 0.0031(15) -0.0035(16)
C463 0.046(2) 0.0288(19) 0.060(2) 0.0210(17) 0.0269(19) 0.0042(16)
C421 0.0218(16) 0.0285(17) 0.0301(17) 0.0134(14) 0.0071(14) 0.0049(13)
C422 0.075(3) 0.050(2) 0.043(2) 0.0073(19) 0.030(2) -0.021(2)
C323 0.039(2) 0.034(2) 0.040(2) 0.0029(16) 0.0083(17) -0.0076(16)
C362 0.0345(19) 0.041(2) 0.0235(17) 0.0056(15) 0.0025(15) 0.0081(15)
C223 0.063(3) 0.036(2) 0.049(2) 0.0109(18) 0.022(2) -0.0059(18)
C261 0.0245(16) 0.0228(16) 0.0232(16) 0.0056(13) 0.0095(13) 0.0030(13)
C262 0.047(2) 0.044(2) 0.0291(19) 0.0086(16) 0.0036(16) -0.0117(17)
C123 0.0307(18) 0.048(2) 0.0201(17) 0.0084(15) 0.0040(14) -0.0096(15)
C163 0.052(2) 0.0357(19) 0.0227(18) 0.0045(15) 0.0114(16) 0.0087(16)
C51 0.0212(16) 0.0282(17) 0.0161(15) 0.0123(13) 0.0047(12) -0.0026(13)
C52 0.0339(18) 0.0339(19) 0.0132(15) 0.0109(14) 0.0076(13) 0.0008(15)
O51 0.0422(13) 0.0232(12) 0.0292(12) 0.0112(10) 0.0183(10) 0.0105(10)
O52 0.0785(18) 0.0217(12) 0.0248(12) 0.0104(10) 0.0229(12) 0.0157(12)
B1 0.0189(17) 0.0200(17) 0.0184(17) 0.0084(14) 0.0060(14) 0.0023(14)
C64 0.0297(17) 0.0299(17) 0.0164(15) 0.0078(13) 0.0097(13) 0.0108(14)
C63 0.0226(16) 0.0291(17) 0.0207(16) 0.0117(13) 0.0096(13) 0.0060(13)
C61 0.0152(14) 0.0193(15) 0.0198(15) 0.0118(12) 0.0051(12) 0.0050(12)
C66 0.0212(15) 0.0218(15) 0.0232(16) 0.0109(13) 0.0105(13) 0.0043(12)
C62 0.0215(16) 0.0221(16) 0.0207(16) 0.0087(13) 0.0062(13) 0.0042(12)
C65 0.0258(16) 0.0210(16) 0.0222(16) 0.0061(13) 0.0055(13) 0.0044(13)
C71 0.0135(14) 0.0224(15) 0.0185(15) 0.0070(12) 0.0083(12) 0.0040(12)
C73 0.0225(16) 0.0216(16) 0.0230(16) 0.0099(13) 0.0067(13) 0.0012(12)
C72 0.0193(15) 0.0215(15) 0.0156(15) 0.0051(12) 0.0021(12) 0.0013(12)
C81 0.0189(15) 0.0136(14) 0.0168(14) 0.0061(12) 0.0050(12) 0.0002(11)
C82 0.0258(16) 0.0182(15) 0.0137(14) 0.0056(12) 0.0077(12) 0.0026(12)
C86 0.0145(14) 0.0170(14) 0.0193(15) 0.0073(12) 0.0023(12) 0.0012(11)
C85 0.0236(16) 0.0126(14) 0.0174(15) 0.0039(12) 0.0087(12) 0.0026(12)
C83 0.0175(15) 0.0166(15) 0.0196(15) 0.0045(12) 0.0034(12) 0.0013(12)
C84 0.0179(15) 0.0165(15) 0.0204(15) 0.0022(12) 0.0086(12) -0.0007(12)
C851 0.0219(16) 0.0304(17) 0.0232(16) 0.0115(14) 0.0098(14) 0.0055(13)
F851 0.0260(10) 0.0862(15) 0.0207(10) 0.0223(10) 0.0042(8) 0.0002(10)
F852 0.0467(12) 0.0655(13) 0.0316(11) 0.0217(10) 0.0275(9) 0.0264(10)
C651 0.045(2) 0.0321(19) 0.0312(19) -0.0010(16) 0.0137(17) -0.0025(16)
F651 0.0915(18) 0.0445(13) 0.0480(14) -0.0202(11) 0.0336(13) -0.0179(12)
F653 0.0700(15) 0.0315(11) 0.0495(13) 0.0074(10) 0.0119(11) -0.0218(10)
F652 0.0377(13) 0.0656(15) 0.0639(15) 0.0005(12) -0.0105(11) -0.0107(11)
C631 0.037(2) 0.045(2) 0.0319(19) 0.0127(17) 0.0188(17) 0.0057(17)
F631 0.0814(16) 0.0847(17) 0.0323(12) 0.0024(11) 0.0380(12) -0.0200(13)
F632 0.0352(12) 0.1105(19) 0.0380(12) 0.0228(12) 0.0185(10) -0.0125(12)
F633 0.0886(18) 0.0755(17) 0.127(2) 0.0746(17) 0.0756(17) 0.0286(14)
C91 0.0186(15) 0.0165(14) 0.0123(14) 0.0023(11) 0.0055(12) 0.0015(11)
C93 0.0175(15) 0.0175(15) 0.0151(14) 0.0004(12) 0.0072(12) 0.0027(12)
C92 0.0224(16) 0.0185(15) 0.0153(14) 0.0051(12) 0.0102(12) 0.0014(12)
C95 0.0223(16) 0.0179(15) 0.0142(14) 0.0048(12) 0.0071(12) 0.0008(12)
C96 0.0146(14) 0.0216(15) 0.0163(15) 0.0040(12) 0.0047(12) 0.0012(12)
C731 0.041(2) 0.0228(18) 0.0316(19) 0.0150(15) -0.0025(16) -0.0064(15)
F732 0.115(2) 0.0622(16) 0.0705(17) 0.0530(14) -0.0557(15) -0.0408(14)
F731 0.355(6) 0.0624(18) 0.0480(17) 0.0355(14) 0.038(2) 0.102(3)
C74 0.0226(16) 0.0172(15) 0.0261(16) 0.0074(13) 0.0078(13) 0.0008(12)
C76 0.0192(15) 0.0227(16) 0.0192(15) 0.0105(12) 0.0084(12) 0.0081(12)
C75 0.0170(15) 0.0230(16) 0.0194(15) 0.0064(13) 0.0063(12) 0.0047(12)
C751 0.0247(17) 0.0278(17) 0.0273(17) 0.0072(14) 0.0042(14) 0.0069(14)
C831 0.0232(17) 0.0323(18) 0.0227(17) 0.0087(14) 0.0061(13) 0.0033(14)
F833 0.0641(14) 0.0719(15) 0.0237(11) 0.0005(10) -0.0115(10) 0.0362(12)
F831 0.0810(17) 0.0380(13) 0.0948(19) 0.0244(13) -0.0440(14) 0.0131(12)
F832 0.0192(12) 0.250(4) 0.0768(18) 0.109(2) 0.0098(12) 0.0250(16)
F853 0.0801(15) 0.0365(11) 0.0404(12) 0.0211(9) 0.0237(11) -0.0069(10)
C44 0.0384(19) 0.0252(17) 0.0236(17) 0.0091(14) 0.0133(14) 0.0158(15)
C423 0.057(2) 0.036(2) 0.032(2) 0.0031(16) 0.0066(18) -0.0087(17)
C363 0.0214(18) 0.080(3) 0.0293(19) 0.0063(19) 0.0057(15) -0.0017(18)
C951 0.0250(17) 0.0229(16) 0.0255(17) 0.0085(13) 0.0076(14) 0.0034(13)
F951 0.0350(10) 0.0209(9) 0.0489(12) 0.0170(8) 0.0149(9) 0.0070(8)
F952 0.0245(10) 0.0371(11) 0.0646(13) 0.0322(10) 0.0122(9) -0.0005(8)
F953 0.0761(14) 0.0369(11) 0.0291(11) 0.0152(9) 0.0248(10) 0.0004(10)
C94 0.0231(16) 0.0186(15) 0.0141(14) 0.0049(12) 0.0028(12) 0.0053(12)
C931 0.0214(16) 0.0190(16) 0.0220(16) 0.0036(13) 0.0058(13) 0.0047(12)
F933 0.0194(9) 0.0301(10) 0.0329(10) 0.0108(8) 0.0019(8) 0.0047(7)
F932 0.0258(9) 0.0394(10) 0.0272(10) 0.0038(8) 0.0158(8) 0.0038(8)
F931 0.0225(9) 0.0199(9) 0.0432(11) 0.0065(8) 0.0106(8) -0.0003(7)
F751 0.0358(10) 0.0350(10) 0.0237(9) 0.0094(8) -0.0031(8) 0.0064(8)
F752 0.0448(12) 0.0591(13) 0.0230(10) -0.0053(9) 0.0047(9) 0.0194(10)
F753 0.0415(11) 0.0342(11) 0.0372(11) 0.0084(9) -0.0078(9) -0.0137(9)
F733 0.0668(19) 0.245(4) 0.166(3) 0.186(3) 0.0129(19) 0.002(2)
C263 0.039(2) 0.039(2) 0.053(2) 0.0225(18) 0.0017(18) -0.0077(16)

loop_
_atom_type_symbol
_atom_type_description
_atom_type_scat_dispersion_real
_atom_type_scat_dispersion_imag
_atom_type_scat_source
C C 0.0033 0.0016 'International Tables Vol C Tables 4.2.6.8 and 6.1.1.4'
H H 0.0000 0.0000 'International Tables Vol C Tables 4.2.6.8 and 6.1.1.4'
B B 0.0013 0.0007 'International Tables Vol C Tables 4.2.6.8 and 6.1.1.4'
N N 0.0061 0.0033 'International Tables Vol C Tables 4.2.6.8 and 6.1.1.4'
F F 0.0171 0.0103 'International Tables Vol C Tables 4.2.6.8 and 6.1.1.4'
Ni Ni 0.3393 1.1124 'International Tables Vol C Tables 4.2.6.8 and 6.1.1.4'
Cl Cl 0.1484 0.1585 'International Tables Vol C Tables 4.2.6.8 and 6.1.1.4'
O O 0.0106 0.0060 'International Tables Vol C Tables 4.2.6.8 and 6.1.1.4'

loop_
_geom_angle_atom_site_label_1
_geom_angle_atom_site_label_2
_geom_angle_atom_site_label_3
_geom_angle
C51 Ni1 C1 101.47(11)
C51 Ni1 Cl1 152.82(9)
C1 Ni1 Cl1 105.62(8)
C51 Ni1 Ni2 98.44(9)
C1 Ni1 Ni2 159.89(8)
Cl1 Ni1 Ni2 54.39(2)
C52 Ni2 C2 104.06(12)
C52 Ni2 Cl1 145.96(9)
C2 Ni2 Cl1 109.82(8)
C52 Ni2 Ni1 92.35(9)
C2 Ni2 Ni1 163.53(8)
Cl1 Ni2 Ni1 53.93(2)
Ni1 Cl1 Ni2 71.67(3)
C2 N3 C5 111.5(2)
C2 N3 C31 125.6(2)
C5 N3 C31 122.9(2)
C1 N2 C4 111.1(2)
C1 N2 C21 127.3(2)
C4 N2 C21 121.6(2)
C1 N1 C3 111.1(2)
C1 N1 C11 125.1(2)
C3 N1 C11 123.8(2)
C14 C13 C12 121.2(3)
C12 C11 C16 123.4(2)
C12 C11 N1 118.4(2)
C16 C11 N1 118.2(2)
C11 C12 C13 116.8(3)
C11 C12 C121 123.6(3)
C13 C12 C121 119.6(3)
C15 C16 C11 116.4(3)
C15 C16 C161 121.4(2)
C11 C16 C161 122.2(2)
C13 C14 C15 120.5(3)
C14 C15 C16 121.5(3)
C25 C24 C23 120.5(3)
C26 C21 C22 123.5(3)
C26 C21 N2 117.6(2)
C22 C21 N2 118.8(2)
C24 C25 C26 121.4(3)
C23 C22 C21 117.0(3)
C23 C22 C221 121.1(3)
C21 C22 C221 121.8(2)
C25 C26 C21 116.8(3)
C25 C26 C261 119.9(3)
C21 C26 C261 123.3(2)
C22 C23 C24 120.8(3)
C5 C6 N4 106.7(2)
N3 C2 N4 103.0(2)
N3 C2 Ni2 128.18(19)
N4 C2 Ni2 128.83(19)
C3 C4 N2 107.2(2)
C4 C3 N1 106.8(2)
C6 C5 N3 106.8(2)
N2 C1 N1 103.8(2)
N2 C1 Ni1 128.62(19)
N1 C1 Ni1 127.57(19)
C16 C161 C162 112.2(2)
C16 C161 C163 113.3(2)
C162 C161 C163 109.3(2)
C22 C221 C223 113.9(3)
C22 C221 C222 110.2(2)
C223 C221 C222 110.0(3)
C33 C34 C35 120.9(3)
C34 C35 C36 120.8(3)
C35 C36 C31 116.4(2)
C35 C36 C361 120.4(2)
C31 C36 C361 123.2(2)
C32 C31 C36 124.3(2)
C32 C31 N3 118.2(2)
C36 C31 N3 117.5(2)
C34 C33 C32 120.7(3)
C31 C32 C33 116.7(2)
C31 C32 C321 123.1(2)
C33 C32 C321 120.3(2)
C363 C361 C362 110.3(2)
C363 C361 C36 111.2(2)
C362 C361 C36 111.9(2)
C32 C321 C323 111.3(2)
C32 C321 C322 111.2(2)
C323 C321 C322 110.9(3)
C12 C121 C122 110.8(2)
C12 C121 C123 111.5(2)
C122 C121 C123 110.5(2)
C2 N4 C6 112.0(2)
C2 N4 C41 124.6(2)
C6 N4 C41 123.3(2)
C46 C41 C42 123.9(2)
C46 C41 N4 118.4(2)
C42 C41 N4 117.7(2)
C44 C43 C42 121.2(3)
C43 C42 C41 116.6(3)
C43 C42 C421 120.5(3)
C41 C42 C421 122.8(2)
C45 C46 C41 116.3(3)
C45 C46 C461 121.4(2)
C41 C46 C461 122.3(2)
C44 C45 C46 121.3(3)
C46 C461 C463 112.6(2)
C46 C461 C462 111.5(2)
C463 C461 C462 110.1(3)
C42 C421 C422 112.9(3)
C42 C421 C423 110.4(2)
C422 C421 C423 109.7(3)
C26 C261 C263 111.0(2)
C26 C261 C262 112.5(2)
C263 C261 C262 108.9(2)
O51 C51 Ni1 179.5(3)
O52 C52 Ni2 176.6(3)
C61 B1 C71 111.6(2)
C61 B1 C91 103.2(2)
C71 B1 C91 111.6(2)
C61 B1 C81 112.3(2)
C71 B1 C81 105.7(2)
C91 B1 C81 112.7(2)
C63 C64 C65 118.2(3)
C64 C63 C62 120.6(3)
C64 C63 C631 120.9(3)
C62 C63 C631 118.4(3)
C62 C61 C66 115.0(2)
C62 C61 B1 122.3(2)
C66 C61 B1 122.4(2)
C65 C66 C61 122.9(3)
C63 C62 C61 122.8(3)
C64 C65 C66 120.5(3)
C64 C65 C651 120.3(3)
C66 C65 C651 119.2(3)
C76 C71 C72 115.3(2)
C76 C71 B1 123.5(2)
C72 C71 B1 121.2(2)
C72 C73 C74 120.3(3)
C72 C73 C731 120.2(3)
C74 C73 C731 119.5(3)
C73 C72 C71 122.6(3)
C82 C81 C86 115.7(2)
C82 C81 B1 121.8(2)
C86 C81 B1 122.3(2)
C81 C82 C83 122.7(2)
C85 C86 C81 122.5(2)
C86 C85 C84 120.4(2)
C86 C85 C851 120.7(2)
C84 C85 C851 118.9(2)
C84 C83 C82 119.9(2)
C84 C83 C831 120.3(2)
C82 C83 C831 119.7(2)
C85 C84 C83 118.7(2)
F851 C851 F852 106.4(2)
F851 C851 F853 106.6(2)
F852 C851 F853 105.5(2)
F851 C851 C85 113.3(2)
F852 C851 C85 112.7(2)
F853 C851 C85 111.9(2)
F651 C651 F653 107.2(3)
F651 C651 F652 104.7(3)
F653 C651 F652 105.6(3)
F651 C651 C65 113.8(3)
F653 C651 C65 112.8(3)
F652 C651 C65 111.9(3)
F632 C631 F631 106.3(3)
F632 C631 F633 105.6(3)
F631 C631 F633 105.6(3)
F632 C631 C63 113.3(3)
F631 C631 C63 113.8(3)
F633 C631 C63 111.7(3)
C92 C91 C96 115.5(2)
C92 C91 B1 120.4(2)
C96 C91 B1 123.8(2)
C94 C93 C92 121.0(2)
C94 C93 C931 121.0(2)
C92 C93 C931 118.0(2)
C93 C92 C91 122.3(2)
C94 C95 C96 121.0(2)
C94 C95 C951 118.9(2)
C96 C95 C951 120.1(2)
C95 C96 C91 122.2(2)
F732 C731 F731 106.7(3)
F732 C731 F733 104.3(3)
F731 C731 F733 101.0(3)
F732 C731 C73 116.4(3)
F731 C731 C73 114.1(3)
F733 C731 C73 112.8(3)
C75 C74 C73 118.4(3)
C75 C76 C71 122.8(3)
C76 C75 C74 120.5(3)
C76 C75 C751 120.7(3)
C74 C75 C751 118.8(3)
F752 C751 F751 106.6(2)
F752 C751 F753 105.8(2)
F751 C751 F753 105.8(2)
F752 C751 C75 112.6(2)
F751 C751 C75 112.7(2)
F753 C751 C75 112.7(2)
F832 C831 F833 106.0(3)
F832 C831 F831 105.7(3)
F833 C831 F831 105.0(3)
F832 C831 C83 113.7(2)
F833 C831 C83 113.6(2)
F831 C831 C83 112.2(2)
C43 C44 C45 120.6(3)
F952 C951 F951 106.2(2)
F952 C951 F953 106.9(2)
F951 C951 F953 105.5(2)
F952 C951 C95 112.8(2)
F951 C951 C95 112.9(2)
F953 C951 C95 112.0(2)
C93 C94 C95 117.9(2)
F931 C931 F933 106.2(2)
F931 C931 F932 106.0(2)
F933 C931 F932 105.7(2)
F931 C931 C93 112.8(2)
F933 C931 C93 113.3(2)
F932 C931 C93 112.2(2)

loop_
_geom_bond_atom_site_label_1
_geom_bond_atom_site_label_2
_geom_bond_distance
Ni1 C51 1.762(3)
Ni1 C1 1.943(3)
Ni1 Cl1 2.1260(7)
Ni1 Ni2 2.4967(5)
Ni2 C52 1.754(3)
Ni2 C2 1.958(3)
Ni2 Cl1 2.1383(8)
N3 C2 1.362(3)
N3 C5 1.387(3)
N3 C31 1.447(3)
N2 C1 1.362(3)
N2 C4 1.387(3)
N2 C21 1.450(3)
N1 C1 1.367(3)
N1 C3 1.391(3)
N1 C11 1.443(3)
C13 C14 1.371(4)
C13 C12 1.400(4)
C11 C12 1.396(4)
C11 C16 1.407(4)
C12 C121 1.516(4)
C16 C15 1.393(4)
C16 C161 1.520(4)
C14 C15 1.378(4)
C24 C25 1.372(4)
C24 C23 1.389(4)
C21 C26 1.397(4)
C21 C22 1.397(4)
C25 C26 1.389(4)
C22 C23 1.389(4)
C22 C221 1.519(4)
C26 C261 1.523(4)
C6 C5 1.338(4)
C6 N4 1.378(3)
C2 N4 1.366(3)
C4 C3 1.335(4)
C161 C162 1.529(4)
C161 C163 1.532(4)
C222 C221 1.529(4)
C221 C223 1.522(4)
C34 C33 1.375(4)
C34 C35 1.384(4)
C35 C36 1.392(4)
C36 C31 1.396(4)
C36 C361 1.528(4)
C31 C32 1.389(4)
C33 C32 1.397(4)
C32 C321 1.511(4)
C361 C363 1.523(4)
C361 C362 1.524(4)
C321 C323 1.532(4)
C321 C322 1.532(4)
C121 C122 1.533(4)
C121 C123 1.533(4)
N4 C41 1.448(3)
C41 C46 1.391(4)
C41 C42 1.395(4)
C43 C44 1.372(4)
C43 C42 1.387(4)
C42 C421 1.519(4)
C46 C45 1.391(4)
C46 C461 1.519(4)
C45 C44 1.376(4)
C461 C463 1.529(4)
C461 C462 1.532(4)
C421 C422 1.521(4)
C421 C423 1.523(4)
C261 C263 1.524(4)
C261 C262 1.539(4)
C51 O51 1.134(3)
C52 O52 1.145(3)
B1 C61 1.638(4)
B1 C71 1.638(4)
B1 C91 1.639(4)
B1 C81 1.640(4)
C64 C63 1.376(4)
C64 C65 1.386(4)
C63 C62 1.393(4)
C63 C631 1.484(4)
C61 C62 1.394(4)
C61 C66 1.395(4)
C66 C65 1.388(4)
C65 C651 1.480(4)
C71 C76 1.395(4)
C71 C72 1.407(4)
C73 C72 1.378(4)
C73 C74 1.392(4)
C73 C731 1.483(4)
C81 C82 1.393(4)
C81 C86 1.403(3)
C82 C83 1.396(4)
C86 C85 1.386(4)
C85 C84 1.386(4)
C85 C851 1.495(4)
C83 C84 1.390(4)
C83 C831 1.490(4)
C851 F851 1.329(3)
C851 F852 1.335(3)
C851 F853 1.335(3)
C651 F651 1.333(3)
C651 F653 1.333(4)
C651 F652 1.345(4)
C631 F632 1.320(4)
C631 F631 1.327(4)
C631 F633 1.334(4)
C91 C92 1.396(4)
C91 C96 1.403(4)
C93 C94 1.379(4)
C93 C92 1.392(4)
C93 C931 1.490(4)
C95 C94 1.385(4)
C95 C96 1.386(4)
C95 C951 1.496(4)
C731 F732 1.269(3)
C731 F731 1.278(4)
C731 F733 1.303(4)
C74 C75 1.384(4)
C76 C75 1.382(4)
C75 C751 1.490(4)
C751 F752 1.337(3)
C751 F751 1.344(3)
C751 F753 1.347(3)
C831 F832 1.299(3)
C831 F833 1.308(3)
C831 F831 1.310(3)
C951 F952 1.334(3)
C951 F951 1.343(3)
C951 F953 1.343(3)
C931 F931 1.344(3)
C931 F933 1.347(3)
C931 F932 1.349(3)
